data_4315933
loop_
_publ_author_name
'Maryene A. Camargo'
'Ademir Neves'
'Adailton J. Bortoluzzi'
'Bruno Szpoganicz'
'Franciele L. Fischer'
'Hern\'an Terenzi'
'Osvaldo A. Serra'
'Vanessa G. Santos'
'Boniek G. Vaz'
'Marcos N. Eberlin'

_publ_contact_author_address
;
    Depto. de Qu\'imica - UFSC
    88040 - 900 Florian\'opolis, SC
    Brazil
;
_publ_contact_author_email ademir@qmc.ufsc.br
_publ_contact_author_fax 55(48)37216888
_publ_contact_author_name 'Ademir Neves'
_publ_contact_author_phone 55(48)37216844
_publ_section_title
;
 Efficient Phosphodiester Hydrolysis by Luminescent Terbium(III) and
 Europium(III) Complexes
;
_journal_name_full 'Inorganic Chemistry'
_journal_page_first 6013
_journal_page_last 6025
_journal_paper_doi 10.1021/ic100549u
_journal_volume 49
_journal_year 2010
_chemical_formula_sum 'C34 H41 N8 O14 Tb'
_chemical_formula_weight 944.67
_chemical_name_systematic
;
 ?
;
_space_group_IT_number 14
_symmetry_cell_setting monoclinic
_symmetry_space_group_name_Hall '-P 2yn'
_symmetry_space_group_name_H-M 'P 1 21/n 1'
_atom_sites_solution_hydrogens geom
_atom_sites_solution_primary direct
_atom_sites_solution_secondary difmap
_audit_creation_method SHELXL-97
_cell_angle_alpha 90.00
_cell_angle_beta 102.76(2)
_cell_angle_gamma 90.00
_cell_formula_units_Z 4
_cell_length_a 19.231(4)
_cell_length_b 10.270(3)
_cell_length_c 19.6270(10)
_cell_measurement_reflns_used 25
_cell_measurement_temperature 293(2)
_cell_measurement_theta_max 15.73
_cell_measurement_theta_min 10.09
_cell_volume 3780.6(14)
_computing_structure_refinement 'SHELXL-97 (Sheldrick, 1997)'
_diffrn_ambient_temperature 293(2)
_diffrn_measured_fraction_theta_full 1.000
_diffrn_measured_fraction_theta_max 1.000
_diffrn_measurement_method \w--2\q
_diffrn_radiation_monochromator graphite
_diffrn_radiation_source 'fine-focus sealed tube'
_diffrn_radiation_type MoK\a
_diffrn_radiation_wavelength 0.71069
_diffrn_reflns_av_R_equivalents 0.0375
_diffrn_reflns_av_sigmaI/netI 0.0446
_diffrn_reflns_limit_h_max 22
_diffrn_reflns_limit_h_min -22
_diffrn_reflns_limit_k_max 0
_diffrn_reflns_limit_k_min -12
_diffrn_reflns_limit_l_max 0
_diffrn_reflns_limit_l_min -23
_diffrn_reflns_number 6935
_diffrn_reflns_theta_full 25.09
_diffrn_reflns_theta_max 25.09
_diffrn_reflns_theta_min 1.34
_diffrn_standards_decay_% 1
_diffrn_standards_interval_count 200
_diffrn_standards_number 3
_exptl_absorpt_coefficient_mu 1.950
_exptl_absorpt_correction_T_max 0.8200
_exptl_absorpt_correction_T_min 0.7128
_exptl_absorpt_correction_type psi-scan
_exptl_crystal_colour colorless
_exptl_crystal_density_diffrn 1.658
_exptl_crystal_density_method 'not measured'
_exptl_crystal_description prism
_exptl_crystal_F_000 1912
_exptl_crystal_size_max 0.26
_exptl_crystal_size_mid 0.16
_exptl_crystal_size_min 0.10
_refine_diff_density_max 1.343
_refine_diff_density_min -0.939
_refine_diff_density_rms 0.104
_refine_ls_extinction_method none
_refine_ls_goodness_of_fit_ref 1.054
_refine_ls_hydrogen_treatment constr
_refine_ls_matrix_type full
_refine_ls_number_parameters 549
_refine_ls_number_reflns 6725
_refine_ls_number_restraints 93
_refine_ls_restrained_S_all 1.083
_refine_ls_R_factor_all 0.0635
_refine_ls_R_factor_gt 0.0361
_refine_ls_shift/su_max 0.001
_refine_ls_shift/su_mean 0.000
_refine_ls_structure_factor_coef Fsqd
_refine_ls_weighting_details 'calc w=1/[\s^2^(Fo^2^)+(0.0451P)^2^+6.2165P] where P=(Fo^2^+2Fc^2^)/3'
_refine_ls_weighting_scheme calc
_refine_ls_wR_factor_gt 0.0846
_refine_ls_wR_factor_ref 0.0929
_reflns_number_gt 5214
_reflns_number_total 6725
_reflns_threshold_expression >2sigma(I)
_cod_data_source_file ic100549u_si_001_2.cif
_cod_data_source_block Complex_1
_cod_depositor_comments
;
The following automatic conversions were performed:

'_symmetry_cell_setting' value 'Monoclinic' changed to 'monoclinic'
according to the built-in table from CIF Core dictionary named
'cif_core.dic' version 2.4.1 from 2010-06-29.

Automatic conversion script
Id: cif_fix_values 1646 2011-03-28 12:23:43Z adriana 
;
_cod_original_sg_symbol_H-M 'P 21/n'
_cod_database_code 4315933

loop_
_symmetry_equiv_pos_as_xyz
'x, y, z'
'-x+1/2, y+1/2, -z+1/2'
'-x, -y, -z'
'x-1/2, -y-1/2, z-1/2'

loop_
_atom_site_label
_atom_site_type_symbol
_atom_site_fract_x
_atom_site_fract_y
_atom_site_fract_z
_atom_site_U_iso_or_equiv
_atom_site_adp_type
_atom_site_occupancy
_atom_site_symmetry_multiplicity
_atom_site_calc_flag
_atom_site_refinement_flags
_atom_site_disorder_assembly
_atom_site_disorder_group
Tb1 Tb 0.902835(12) 0.10475(2) 0.147521(12) 0.02741(9) Uani 1 1 d . . .
O1W O 0.78107(18) 0.0368(4) 0.12849(19) 0.0465(10) Uani 1 1 d . . .
H1WA H 0.7467 0.0085 0.0996 0.056 Uiso 1 1 d R . .
H1WB H 0.7616 0.1056 0.1450 0.056 Uiso 1 1 d R . .
O2W O 0.8629(2) 0.0308(4) 0.02597(18) 0.0449(9) Uani 1 1 d . . .
H2WB H 0.8949 -0.0079 0.0128 0.054 Uiso 1 1 d R . .
H2WA H 0.8230 -0.0029 0.0054 0.054 Uiso 1 1 d R . .
O3W O 0.9043(2) -0.1279(4) 0.1576(2) 0.0435(9) Uani 1 1 d . . .
H3WA H 0.9453 -0.1814 0.1602 0.08(2) Uiso 1 1 d R . .
H3WB H 0.8798 -0.1727 0.1844 0.07(2) Uiso 1 1 d R . .
O10 O 1.00034(18) 0.0712(3) 0.23423(17) 0.0333(8) Uani 1 1 d . . .
N1 N 0.9293(2) 0.3331(4) 0.2073(2) 0.0299(9) Uani 1 1 d . . .
C2 C 1.0030(3) 0.3436(5) 0.2509(3) 0.0361(12) Uani 1 1 d . . .
H2A H 1.0107 0.4323 0.2679 0.043 Uiso 1 1 calc R . .
H2B H 1.0365 0.3267 0.2216 0.043 Uiso 1 1 calc R . .
C3 C 1.0345(3) -0.1091(5) 0.3446(3) 0.0369(11) Uani 1 1 d . . .
H3A H 0.9857 -0.1372 0.3271 0.044 Uiso 1 1 calc R . .
H3B H 1.0528 -0.1532 0.3886 0.044 Uiso 1 1 calc R . .
N4 N 1.0786(2) -0.1470(4) 0.2930(2) 0.0317(9) Uani 1 1 d . . .
H4 H 1.0597 -0.1135 0.2486 0.038 Uiso 1 1 d R . .
C11 C 1.0191(3) 0.2529(5) 0.3121(3) 0.0327(11) Uani 1 1 d . . .
C12 C 1.0179(2) 0.1184(5) 0.2991(2) 0.0302(11) Uani 1 1 d . . .
C13 C 1.0356(2) 0.0344(5) 0.3567(3) 0.0317(11) Uani 1 1 d . . .
C14 C 1.0503(3) 0.0845(5) 0.4242(3) 0.0387(12) Uani 1 1 d . . .
H14 H 1.0612 0.0273 0.4617 0.046 Uiso 1 1 calc R . .
C15 C 1.0492(3) 0.2171(6) 0.4372(3) 0.0417(13) Uani 1 1 d . . .
C16 C 1.0344(3) 0.2984(5) 0.3802(3) 0.0396(13) Uani 1 1 d . . .
H16 H 1.0348 0.3878 0.3877 0.048 Uiso 1 1 calc R . .
C17 C 1.0633(4) 0.2706(7) 0.5110(3) 0.067(2) Uani 1 1 d . . .
H17A H 1.0738 0.2001 0.5437 0.100 Uiso 1 1 calc R . .
H17B H 1.0218 0.3162 0.5179 0.100 Uiso 1 1 calc R . .
H17C H 1.1030 0.3293 0.5180 0.100 Uiso 1 1 calc R . .
C20 C 0.9225(3) 0.4377(5) 0.1547(3) 0.0348(12) Uani 1 1 d . . .
H20A H 0.9645 0.4375 0.1349 0.042 Uiso 1 1 calc R . .
H20B H 0.9206 0.5210 0.1775 0.042 Uiso 1 1 calc R . .
C21 C 0.8573(3) 0.4229(5) 0.0969(3) 0.0360(12) Uani 1 1 d . . .
N22 N 0.8328(2) 0.3018(4) 0.0823(2) 0.0384(10) Uani 1 1 d . . .
C23 C 0.7761(3) 0.2885(6) 0.0290(3) 0.0478(14) Uani 1 1 d . . .
H23 H 0.7575 0.2055 0.0186 0.057 Uiso 1 1 calc R . .
C24 C 0.7439(3) 0.3905(7) -0.0110(3) 0.0529(16) Uani 1 1 d . . .
H24 H 0.7048 0.3766 -0.0477 0.063 Uiso 1 1 calc R . .
C25 C 0.7705(3) 0.5132(7) 0.0044(3) 0.0528(16) Uani 1 1 d . . .
H25 H 0.7505 0.5841 -0.0224 0.063 Uiso 1 1 calc R . .
C26 C 0.8266(3) 0.5297(6) 0.0592(3) 0.0454(14) Uani 1 1 d . . .
H26 H 0.8444 0.6127 0.0713 0.054 Uiso 1 1 calc R . .
C30 C 0.8767(3) 0.3583(5) 0.2512(3) 0.0355(12) Uani 1 1 d . . .
H30A H 0.8319 0.3857 0.2214 0.043 Uiso 1 1 calc R . .
H30B H 0.8939 0.4288 0.2833 0.043 Uiso 1 1 calc R . .
C31 C 0.8640(2) 0.2410(5) 0.2918(2) 0.0300(11) Uani 1 1 d . . .
N32 N 0.8570(2) 0.1274(4) 0.2575(2) 0.0315(9) Uani 1 1 d . . .
C33 C 0.8396(3) 0.0226(5) 0.2904(3) 0.0415(13) Uani 1 1 d . . .
H33 H 0.8328 -0.0559 0.2662 0.050 Uiso 1 1 calc R . .
C34 C 0.8313(3) 0.0248(6) 0.3585(3) 0.0503(15) Uani 1 1 d . . .
H34 H 0.8197 -0.0505 0.3799 0.060 Uiso 1 1 calc R . .
C35 C 0.8405(3) 0.1404(6) 0.3933(3) 0.0517(16) Uani 1 1 d . . .
H35 H 0.8366 0.1445 0.4396 0.062 Uiso 1 1 calc R . .
C36 C 0.8556(3) 0.2503(6) 0.3602(3) 0.0458(14) Uani 1 1 d . . .
H36 H 0.8602 0.3302 0.3831 0.055 Uiso 1 1 calc R . .
C40 C 1.0748(3) -0.2919(5) 0.2800(3) 0.0394(12) Uani 1 1 d . . .
H40A H 1.1143 -0.3336 0.3118 0.047 Uiso 1 1 calc R . .
H40B H 1.0309 -0.3250 0.2902 0.047 Uiso 1 1 calc R . .
C41 C 1.0772(3) -0.3277(5) 0.2067(3) 0.0337(11) Uani 1 1 d . . .
N42 N 1.0291(2) -0.2685(4) 0.1568(2) 0.0399(11) Uani 1 1 d . . .
C43 C 1.0280(3) -0.2993(6) 0.0910(3) 0.0505(15) Uani 1 1 d . . .
H43 H 0.9956 -0.2571 0.0557 0.061 Uiso 1 1 calc R . .
C44 C 1.0726(4) -0.3909(7) 0.0727(3) 0.0609(18) Uani 1 1 d . . .
H44 H 1.0700 -0.4109 0.0260 0.073 Uiso 1 1 calc R . .
C45 C 1.1209(4) -0.4520(7) 0.1240(4) 0.0608(18) Uani 1 1 d . . .
H45 H 1.1515 -0.5145 0.1127 0.073 Uiso 1 1 calc R . .
C46 C 1.1237(3) -0.4202(5) 0.1925(3) 0.0437(14) Uani 1 1 d . . .
H46 H 1.1564 -0.4603 0.2284 0.052 Uiso 1 1 calc R . .
C50 C 1.1548(3) -0.1007(6) 0.3162(3) 0.0386(12) Uani 1 1 d . . .
H50A H 1.1547 -0.0066 0.3199 0.046 Uiso 1 1 calc R . .
H50B H 1.1744 -0.1352 0.3625 0.046 Uiso 1 1 calc R . .
C51 C 1.2026(3) -0.1385(5) 0.2694(3) 0.0383(13) Uani 1 1 d . . .
C52 C 1.1898(3) -0.0939(6) 0.2013(3) 0.0493(14) Uani 1 1 d . . .
H52 H 1.1504 -0.0413 0.1844 0.059 Uiso 0.479(11) 1 d PR . .
C53 C 1.2351(4) -0.1271(7) 0.1580(4) 0.066(2) Uani 1 1 d . . .
H53 H 1.2252 -0.0997 0.1117 0.079 Uiso 1 1 calc R . .
C54 C 1.2941(4) -0.2002(8) 0.1838(4) 0.069(2) Uani 1 1 d . . .
H54 H 1.3257 -0.2192 0.1555 0.082 Uiso 1 1 calc R . .
C55 C 1.3072(3) -0.2451(7) 0.2498(4) 0.0629(19) Uani 1 1 d . . .
H55 H 1.3473 -0.2964 0.2662 0.075 Uiso 1 1 calc R . .
C56 C 1.2621(3) -0.2161(6) 0.2934(4) 0.0485(15) Uani 1 1 d . . .
H56 H 1.2715 -0.2485 0.3387 0.058 Uiso 0.521(11) 1 d PR . .
O50 O 1.1351(4) -0.0229(9) 0.1801(4) 0.059(3) Uani 0.521(11) 1 d P . .
O50' O 1.2741(5) -0.2502(10) 0.3584(5) 0.063(3) Uani 0.479(11) 1 d P . .
N60 N 1.0268(2) 0.1313(5) 0.0797(2) 0.0426(11) Uani 1 1 d . . .
O61 O 1.0076(2) 0.0184(4) 0.0903(2) 0.0527(10) Uani 1 1 d . . .
O62 O 0.9866(2) 0.2228(4) 0.0905(2) 0.0465(10) Uani 1 1 d . . .
O63 O 1.0815(2) 0.1540(5) 0.0596(3) 0.0686(14) Uani 1 1 d . . .
N70 N 0.6973(3) -0.1226(6) -0.0253(3) 0.0597(15) Uani 1 1 d . . .
O71 O 0.6517(3) -0.1980(7) -0.0517(3) 0.0976(19) Uani 1 1 d . . .
O72 O 0.6897(5) -0.0153(9) -0.0178(8) 0.219(6) Uani 1 1 d . . .
O73 O 0.7548(4) -0.1539(8) 0.0054(6) 0.174(4) Uani 1 1 d . . .
N80 N 0.8497(3) 0.6794(6) 0.2845(3) 0.0679(18) Uani 1 1 d D . .
O81 O 0.8120(5) 0.7173(9) 0.2260(5) 0.114(4) Uani 0.750(12) 1 d PDU . .
O81' O 0.8749(12) 0.7029(19) 0.2375(10) 0.114(9) Uani 0.250(12) 1 d PDU . .
O82 O 0.8258(6) 0.6491(12) 0.3303(4) 0.154(6) Uani 0.750(12) 1 d PDU . .
O82' O 0.7920(8) 0.7150(19) 0.2894(12) 0.070(6) Uiso 0.250(12) 1 d PDU . .
O83 O 0.9112(4) 0.6778(8) 0.2833(5) 0.082(3) Uani 0.750(12) 1 d PDU . .
O83' O 0.8896(13) 0.635(2) 0.3351(9) 0.131(11) Uani 0.250(12) 1 d PDU . .

loop_
_atom_site_aniso_label
_atom_site_aniso_U_11
_atom_site_aniso_U_22
_atom_site_aniso_U_33
_atom_site_aniso_U_23
_atom_site_aniso_U_13
_atom_site_aniso_U_12
Tb1 0.02752(13) 0.02646(13) 0.02910(13) -0.00063(11) 0.00811(9) 0.00139(11)
O1W 0.0301(19) 0.059(3) 0.050(2) -0.016(2) 0.0065(17) -0.0071(18)
O2W 0.040(2) 0.053(3) 0.042(2) -0.0114(19) 0.0090(17) 0.0060(19)
O3W 0.042(2) 0.031(2) 0.059(2) 0.0020(18) 0.0157(19) 0.0036(18)
O10 0.0364(19) 0.0320(19) 0.0300(18) -0.0018(15) 0.0043(15) 0.0044(15)
N1 0.033(2) 0.025(2) 0.032(2) 0.0040(18) 0.0078(17) 0.0031(18)
C2 0.030(3) 0.030(3) 0.048(3) 0.005(2) 0.007(2) -0.004(2)
C3 0.034(3) 0.035(3) 0.041(3) 0.005(3) 0.009(2) 0.000(2)
N4 0.032(2) 0.029(2) 0.034(2) 0.0031(18) 0.0062(18) 0.0035(18)
C11 0.026(2) 0.035(3) 0.036(3) -0.004(2) 0.004(2) 0.000(2)
C12 0.021(2) 0.037(3) 0.032(3) 0.002(2) 0.0056(19) 0.004(2)
C13 0.025(2) 0.034(3) 0.036(3) 0.001(2) 0.007(2) 0.003(2)
C14 0.039(3) 0.044(3) 0.032(3) 0.004(2) 0.005(2) 0.004(2)
C15 0.037(3) 0.052(4) 0.033(3) -0.007(3) 0.003(2) -0.004(3)
C16 0.034(3) 0.034(3) 0.048(3) -0.009(3) 0.004(2) -0.004(2)
C17 0.090(5) 0.063(5) 0.041(3) -0.015(3) -0.001(3) -0.002(4)
C20 0.043(3) 0.026(3) 0.037(3) 0.007(2) 0.012(2) 0.000(2)
C21 0.039(3) 0.035(3) 0.037(3) 0.004(2) 0.015(2) 0.007(2)
N22 0.035(2) 0.035(2) 0.043(2) -0.002(2) 0.0035(19) 0.006(2)
C23 0.041(3) 0.051(4) 0.048(3) -0.002(3) 0.001(3) 0.006(3)
C24 0.048(3) 0.065(4) 0.041(3) -0.003(3) 0.000(3) 0.024(3)
C25 0.063(4) 0.057(4) 0.038(3) 0.010(3) 0.009(3) 0.029(3)
C26 0.055(4) 0.035(3) 0.045(3) 0.008(3) 0.010(3) 0.015(3)
C30 0.038(3) 0.027(3) 0.042(3) -0.003(2) 0.012(2) 0.004(2)
C31 0.024(2) 0.036(3) 0.032(3) 0.000(2) 0.010(2) 0.004(2)
N32 0.030(2) 0.030(2) 0.037(2) -0.0007(18) 0.0110(18) -0.0021(18)
C33 0.042(3) 0.035(3) 0.050(3) 0.000(3) 0.016(3) -0.003(3)
C34 0.058(4) 0.053(4) 0.045(3) 0.008(3) 0.024(3) -0.002(3)
C35 0.058(4) 0.067(4) 0.036(3) 0.002(3) 0.025(3) -0.015(3)
C36 0.047(3) 0.050(3) 0.044(3) -0.010(3) 0.019(3) -0.007(3)
C40 0.046(3) 0.026(3) 0.047(3) 0.004(2) 0.011(2) -0.004(2)
C41 0.033(3) 0.026(3) 0.045(3) 0.002(2) 0.012(2) -0.002(2)
N42 0.042(3) 0.033(2) 0.046(3) 0.004(2) 0.014(2) 0.008(2)
C43 0.060(4) 0.045(3) 0.047(3) 0.008(3) 0.013(3) 0.007(3)
C44 0.089(5) 0.055(4) 0.047(3) -0.005(3) 0.032(4) 0.001(4)
C45 0.074(5) 0.051(4) 0.067(4) 0.000(4) 0.037(4) 0.020(4)
C46 0.043(3) 0.034(3) 0.056(4) 0.005(3) 0.014(3) 0.008(2)
C50 0.034(3) 0.039(3) 0.040(3) -0.006(3) 0.002(2) 0.000(3)
C51 0.029(3) 0.035(3) 0.050(3) -0.007(2) 0.008(2) -0.008(2)
C52 0.045(3) 0.048(4) 0.053(4) -0.001(3) 0.009(3) -0.009(3)
C53 0.069(5) 0.080(5) 0.053(4) -0.011(4) 0.025(3) -0.017(4)
C54 0.048(4) 0.080(5) 0.086(5) -0.036(5) 0.033(4) -0.015(4)
C55 0.036(3) 0.053(4) 0.098(6) -0.024(4) 0.012(4) -0.003(3)
C56 0.036(3) 0.040(3) 0.070(4) -0.002(3) 0.014(3) -0.004(3)
O50 0.041(5) 0.064(6) 0.068(6) 0.025(5) 0.004(4) 0.015(4)
O50' 0.043(5) 0.073(7) 0.071(7) 0.022(5) 0.009(4) 0.017(5)
N60 0.041(3) 0.048(3) 0.040(3) 0.001(2) 0.014(2) 0.002(2)
O61 0.052(2) 0.042(2) 0.064(3) -0.003(2) 0.013(2) 0.001(2)
O62 0.053(2) 0.040(2) 0.054(2) 0.0038(19) 0.0281(19) 0.0094(19)
O63 0.054(3) 0.085(4) 0.079(3) -0.003(3) 0.041(2) -0.001(3)
N70 0.068(4) 0.048(4) 0.061(3) -0.012(3) 0.009(3) -0.016(3)
O71 0.094(4) 0.109(5) 0.078(4) -0.022(4) -0.007(3) -0.047(4)
O72 0.136(8) 0.080(6) 0.427(18) -0.059(8) 0.034(9) 0.002(5)
O73 0.100(6) 0.091(5) 0.285(12) 0.002(7) -0.057(7) -0.025(5)
N80 0.056(4) 0.044(3) 0.094(5) -0.019(4) -0.004(4) -0.008(3)
O81 0.075(6) 0.098(7) 0.151(9) 0.009(6) -0.015(6) -0.029(5)
O81' 0.17(2) 0.096(17) 0.115(18) 0.009(16) 0.118(17) -0.020(19)
O82 0.151(9) 0.257(13) 0.078(6) -0.051(7) 0.080(7) -0.151(10)
O83 0.055(4) 0.072(5) 0.127(8) -0.021(5) 0.038(5) -0.020(4)
O83' 0.124(19) 0.138(19) 0.132(19) -0.116(16) 0.028(18) -0.009(18)

loop_
_atom_type_symbol
_atom_type_description
_atom_type_scat_dispersion_real
_atom_type_scat_dispersion_imag
_atom_type_scat_source
C C 0.0033 0.0016 'International Tables Vol C Tables 4.2.6.8 and 6.1.1.4'
H H 0.0000 0.0000 'International Tables Vol C Tables 4.2.6.8 and 6.1.1.4'
N N 0.0061 0.0033 'International Tables Vol C Tables 4.2.6.8 and 6.1.1.4'
O O 0.0106 0.0060 'International Tables Vol C Tables 4.2.6.8 and 6.1.1.4'
Tb Tb -0.1723 4.1537 'International Tables Vol C Tables 4.2.6.8 and 6.1.1.4'

loop_
_geom_angle_atom_site_label_1
_geom_angle_atom_site_label_2
_geom_angle_atom_site_label_3
_geom_angle
_geom_angle_site_symmetry_1
_geom_angle_site_symmetry_3
_geom_angle_publ_flag
O10 Tb1 O1W 133.85(13) . . y
O10 Tb1 O3W 78.07(12) . . y
O1W Tb1 O3W 73.47(13) . . y
O10 Tb1 O2W 135.38(12) . . y
O1W Tb1 O2W 70.94(13) . . y
O3W Tb1 O2W 76.58(13) . . y
O10 Tb1 O62 84.29(13) . . y
O1W Tb1 O62 141.77(13) . . y
O3W Tb1 O62 121.93(13) . . y
O2W Tb1 O62 78.89(13) . . y
O10 Tb1 N32 76.01(13) . . y
O1W Tb1 N32 69.17(13) . . y
O3W Tb1 N32 91.21(13) . . y
O2W Tb1 N32 140.10(13) . . y
O62 Tb1 N32 136.88(13) . . y
O10 Tb1 N22 137.77(13) . . y
O1W Tb1 N22 76.59(14) . . y
O3W Tb1 N22 144.12(13) . . y
O2W Tb1 N22 75.30(13) . . y
O62 Tb1 N22 73.41(13) . . y
N32 Tb1 N22 96.26(13) . . y
O10 Tb1 N1 75.71(12) . . y
O1W Tb1 N1 114.66(13) . . y
O3W Tb1 N1 149.00(12) . . y
O2W Tb1 N1 134.31(12) . . y
O62 Tb1 N1 71.50(12) . . y
N32 Tb1 N1 66.65(12) . . y
N22 Tb1 N1 63.46(13) . . y
O10 Tb1 O61 71.83(12) . . y
O1W Tb1 O61 129.95(13) . . y
O3W Tb1 O61 72.97(13) . . y
O2W Tb1 O61 65.92(12) . . y
O62 Tb1 O61 48.98(13) . . y
N32 Tb1 O61 146.38(13) . . y
N22 Tb1 O61 114.08(13) . . y
N1 Tb1 O61 113.33(13) . . y
C12 O10 Tb1 130.9(3) . . ?
C20 N1 C30 108.2(4) . . ?
C20 N1 C2 105.9(4) . . ?
C30 N1 C2 109.7(4) . . ?
C20 N1 Tb1 111.1(3) . . ?
C30 N1 Tb1 109.0(3) . . ?
C2 N1 Tb1 112.8(3) . . ?
N1 C2 C11 114.7(4) . . ?
C13 C3 N4 111.8(4) . . ?
C3 N4 C40 110.8(4) . . ?
C3 N4 C50 111.6(4) . . ?
C40 N4 C50 111.7(4) . . ?
C16 C11 C12 119.9(5) . . ?
C16 C11 C2 121.8(5) . . ?
C12 C11 C2 118.2(5) . . ?
O10 C12 C13 120.7(5) . . ?
O10 C12 C11 121.5(4) . . ?
C13 C12 C11 117.8(5) . . ?
C14 C13 C12 120.2(5) . . ?
C14 C13 C3 120.7(5) . . ?
C12 C13 C3 119.1(5) . . ?
C15 C14 C13 122.0(5) . . ?
C16 C15 C14 117.1(5) . . ?
C16 C15 C17 121.2(5) . . ?
C14 C15 C17 121.7(5) . . ?
C15 C16 C11 122.9(5) . . ?
N1 C20 C21 112.6(4) . . ?
N22 C21 C26 122.3(5) . . ?
N22 C21 C20 116.8(4) . . ?
C26 C21 C20 120.8(5) . . ?
C21 N22 C23 116.6(5) . . ?
C21 N22 Tb1 119.9(3) . . ?
C23 N22 Tb1 123.2(4) . . ?
N22 C23 C24 123.8(6) . . ?
C25 C24 C23 118.5(6) . . ?
C26 C25 C24 118.9(6) . . ?
C25 C26 C21 119.8(6) . . ?
N1 C30 C31 112.4(4) . . ?
N32 C31 C36 121.6(5) . . ?
N32 C31 C30 116.4(4) . . ?
C36 C31 C30 121.8(5) . . ?
C33 N32 C31 118.0(4) . . ?
C33 N32 Tb1 120.8(3) . . ?
C31 N32 Tb1 119.7(3) . . ?
N32 C33 C34 123.3(5) . . ?
C35 C34 C33 118.0(6) . . ?
C34 C35 C36 120.0(5) . . ?
C35 C36 C31 119.0(6) . . ?
C41 C40 N4 113.3(4) . . ?
N42 C41 C46 122.8(5) . . ?
N42 C41 C40 115.5(4) . . ?
C46 C41 C40 121.7(5) . . ?
C43 N42 C41 117.8(5) . . ?
N42 C43 C44 122.8(6) . . ?
C45 C44 C43 119.1(6) . . ?
C44 C45 C46 119.2(6) . . ?
C45 C46 C41 118.4(6) . . ?
C51 C50 N4 115.0(4) . . ?
C52 C51 C56 118.4(5) . . ?
C52 C51 C50 120.5(5) . . ?
C56 C51 C50 121.0(5) . . ?
O50 C52 C51 117.7(7) . . ?
O50 C52 C53 121.7(7) . . ?
C51 C52 C53 120.6(6) . . ?
C54 C53 C52 119.5(7) . . ?
C55 C54 C53 120.8(6) . . ?
C54 C55 C56 120.9(7) . . ?
O50' C56 C55 123.6(7) . . ?
O50' C56 C51 116.3(7) . . ?
C55 C56 C51 119.9(6) . . ?
O63 N60 O61 122.5(5) . . ?
O63 N60 O62 120.9(5) . . ?
O61 N60 O62 116.6(4) . . ?
N60 O61 Tb1 92.3(3) . . ?
N60 O62 Tb1 101.3(3) . . ?
O72 N70 O73 109.6(8) . . ?
O72 N70 O71 125.8(9) . . ?
O73 N70 O71 123.9(8) . . ?
O82 N80 O81' 176.1(12) . . ?
O82 N80 O83 126.0(8) . . ?
O81' N80 O83 52.7(11) . . ?
O82 N80 O82' 58.3(9) . . ?
O81' N80 O82' 124.2(11) . . ?
O83 N80 O82' 162.6(12) . . ?
O82 N80 O83' 62.6(12) . . ?
O81' N80 O83' 115.7(10) . . ?
O83 N80 O83' 63.6(11) . . ?
O82' N80 O83' 119.0(11) . . ?
O82 N80 O81 123.0(8) . . ?
O81' N80 O81 58.4(11) . . ?
O83 N80 O81 111.0(7) . . ?
O82' N80 O81 68.0(11) . . ?
O83' N80 O81 172.2(11) . . ?
O81' O81 N80 55.9(8) . . ?
O81' O81 O82' 107.5(11) . . ?
N80 O81 O82' 53.2(7) . . ?
O83 O81' N80 65.1(10) . . ?
O83 O81' O81 130.8(13) . . ?
N80 O81' O81 65.8(9) . . ?
O82' O82 N80 63.1(8) . . ?
O82' O82 O83' 122.3(13) . . ?
N80 O82 O83' 61.2(9) . . ?
O82 O82' N80 58.6(7) . . ?
O82 O82' O81 114.7(12) . . ?
N80 O82' O81 58.9(8) . . ?
O81' O83 N80 62.2(9) . . ?
O81' O83 O83' 120.4(13) . . ?
N80 O83 O83' 58.8(8) . . ?
N80 O83' O82 56.2(9) . . ?
N80 O83' O83 57.6(8) . . ?
O82 O83' O83 113.6(12) . . ?

loop_
_geom_bond_atom_site_label_1
_geom_bond_atom_site_label_2
_geom_bond_distance
_geom_bond_site_symmetry_2
_geom_bond_publ_flag
Tb1 O10 2.263(3) . y
Tb1 O1W 2.392(3) . y
Tb1 O3W 2.397(4) . y
Tb1 O2W 2.459(4) . y
Tb1 O62 2.472(4) . y
Tb1 N32 2.517(4) . y
Tb1 N22 2.605(4) . y
Tb1 N1 2.621(4) . y
Tb1 O61 2.666(4) . y
O10 C12 1.334(6) . ?
N1 C20 1.476(6) . ?
N1 C30 1.489(6) . ?
N1 C2 1.490(6) . ?
C2 C11 1.497(7) . ?
C3 C13 1.492(7) . ?
C3 N4 1.508(6) . ?
N4 C40 1.509(7) . ?
N4 C50 1.512(6) . ?
C11 C16 1.384(7) . ?
C11 C12 1.405(7) . ?
C12 C13 1.403(7) . ?
C13 C14 1.390(7) . ?
C14 C15 1.387(8) . ?
C15 C16 1.373(8) . ?
C15 C17 1.516(7) . ?
C20 C21 1.502(7) . ?
C21 N22 1.339(7) . ?
C21 C26 1.381(7) . ?
N22 C23 1.341(7) . ?
C23 C24 1.372(8) . ?
C24 C25 1.368(9) . ?
C25 C26 1.355(8) . ?
C30 C31 1.494(7) . ?
C31 N32 1.339(6) . ?
C31 C36 1.391(7) . ?
N32 C33 1.334(6) . ?
C33 C34 1.381(8) . ?
C34 C35 1.363(9) . ?
C35 C36 1.365(8) . ?
C40 C41 1.495(7) . ?
C41 N42 1.336(7) . ?
C41 C46 1.376(7) . ?
N42 C43 1.325(7) . ?
C43 C44 1.374(9) . ?
C44 C45 1.362(10) . ?
C45 C46 1.373(9) . ?
C50 C51 1.487(7) . ?
C51 C52 1.383(8) . ?
C51 C56 1.388(8) . ?
C52 O50 1.271(10) . ?
C52 C53 1.387(9) . ?
C53 C54 1.362(10) . ?
C54 C55 1.345(10) . ?
C55 C56 1.379(9) . ?
C56 O50' 1.294(10) . ?
N60 O63 1.225(6) . ?
N60 O61 1.248(6) . ?
N60 O62 1.264(6) . ?
N70 O72 1.125(9) . ?
N70 O73 1.181(9) . ?
N70 O71 1.199(7) . ?
N80 O82 1.141(8) . ?
N80 O81' 1.157(13) . ?
N80 O83 1.188(8) . ?
N80 O82' 1.193(13) . ?
N80 O83' 1.204(14) . ?
N80 O81 1.276(9) . ?
O81 O81' 1.19(2) . ?
O81 O82' 1.38(2) . ?
O81' O83 1.04(2) . ?
O82 O82' 1.138(17) . ?
O82 O83' 1.22(2) . ?
O83 O83' 1.26(2) . ?

loop_
_geom_hbond_atom_site_label_D
_geom_hbond_atom_site_label_H
_geom_hbond_atom_site_label_A
_geom_hbond_distance_DH
_geom_hbond_distance_HA
_geom_hbond_distance_DA
_geom_hbond_angle_DHA
_geom_hbond_site_symmetry_A
_geom_hbond_publ_flag
O1W H1WA O72 0.82 2.33 3.064(14) 148 . y
O1W H1WA O73 0.82 2.52 3.065(11) 125 . y
O1W H1WB O82 0.89 1.90 2.634(8) 138 2_645 y
O1W H1WB O82' 0.89 2.14 2.99(2) 159 2_645 y
O2W H2WA O72 0.86 2.51 3.286(10) 152 . y
O2W H2WA O73 0.86 2.03 2.778(8) 145 . y
O2W H2WB O61 0.82 2.37 2.794(6) 113 . y
O2W H2WB O63 0.82 2.18 2.891(6) 145 3_755 y
O3W H3WA N42 0.95 1.86 2.805(6) 172 . y
O3W H3WB O81 0.91 2.03 2.922(10) 169 1_545 y
O3W H3WB O81' 0.91 1.66 2.488(16) 150 1_545 y
O3W H3WB O83 0.91 2.44 3.154(10) 135 1_545 y
N4 H4 O10 0.93 2.20 2.802(5) 122 . y
N4 H4 O50 0.93 2.38 2.963(9) 121 . y
